data_7214707
loop_
_publ_author_name
'Jin, Feng'
'Yang, Xiao-Fei'
'Li, Sheng-Li'
'Zheng, Zheng'
'Yu, Zhi-Peng'
'Kong, Lin'
'Hao, Fu-Ying'
'Yang, Jia-Xiang'
'Wu, Jie-Ying'
'Tian, Yu-Peng'
'Zhou, Hong-Ping'

_publ_section_title
;
 Role of anions in preparing silver(i) complexes with a new multidentate
 ligand: polymorphs, structures and nonlinear optical properties
;
_journal_issue 24
_journal_name_full CrystEngComm
_journal_page_first 8409
_journal_paper_doi 10.1039/c2ce26145f
_journal_volume 14
_journal_year 2012
_chemical_formula_sum 'C25 H18 N4'
_chemical_formula_weight 374.43
_chemical_name_systematic
;
?
;
_space_group_IT_number 4
_symmetry_cell_setting monoclinic
_symmetry_space_group_name_Hall 'P 2yb'
_symmetry_space_group_name_H-M 'P 1 21 1'
_atom_sites_solution_hydrogens geom
_atom_sites_solution_primary direct
_atom_sites_solution_secondary difmap
_audit_creation_method SHELXL-97
_cell_angle_alpha 90.00
_cell_angle_beta 92.998(4)
_cell_angle_gamma 90.00
_cell_formula_units_Z 4
_cell_length_a 11.090(2)
_cell_length_b 7.422(3)
_cell_length_c 22.999(2)
_cell_measurement_reflns_used 2640
_cell_measurement_temperature 298(2)
_cell_measurement_theta_max 22.14
_cell_measurement_theta_min 2.49
_cell_volume 1890.5(9)
_computing_cell_refinement 'Bruker SMART'
_computing_data_collection 'Bruker SMART'
_computing_data_reduction 'Bruker SAINT'
_computing_molecular_graphics 'Bruker SHELXTL'
_computing_publication_material 'Bruker SHELXTL'
_computing_structure_refinement 'SHELXL-97 (Sheldrick, 1997)'
_computing_structure_solution 'SHELXS-97 (Sheldrick, 1990)'
_diffrn_ambient_temperature 298(2)
_diffrn_measured_fraction_theta_full 1.000
_diffrn_measured_fraction_theta_max 1.000
_diffrn_measurement_device_type 'CCD area detector'
_diffrn_measurement_method 'phi and omega scans'
_diffrn_radiation_monochromator graphite
_diffrn_radiation_source 'fine-focus sealed tube'
_diffrn_radiation_type MoK\a
_diffrn_radiation_wavelength 0.71073
_diffrn_reflns_av_R_equivalents 0.0312
_diffrn_reflns_av_sigmaI/netI 0.0466
_diffrn_reflns_limit_h_max 13
_diffrn_reflns_limit_h_min -13
_diffrn_reflns_limit_k_max 8
_diffrn_reflns_limit_k_min -8
_diffrn_reflns_limit_l_max 27
_diffrn_reflns_limit_l_min -27
_diffrn_reflns_number 13570
_diffrn_reflns_theta_full 25.05
_diffrn_reflns_theta_max 25.05
_diffrn_reflns_theta_min 0.89
_exptl_absorpt_coefficient_mu 0.080
_exptl_absorpt_correction_T_max 0.9842
_exptl_absorpt_correction_T_min 0.9765
_exptl_absorpt_correction_type multi-scan
_exptl_absorpt_process_details sadabs
_exptl_crystal_colour colorless
_exptl_crystal_density_diffrn 1.316
_exptl_crystal_density_method 'not measured'
_exptl_crystal_description needle
_exptl_crystal_F_000 784
_exptl_crystal_size_max 0.30
_exptl_crystal_size_mid 0.30
_exptl_crystal_size_min 0.20
_refine_diff_density_max 0.148
_refine_diff_density_min -0.178
_refine_diff_density_rms 0.042
_refine_ls_abs_structure_details 'Flack H D (1983), Acta Cryst. A39, 876-881'
_refine_ls_abs_structure_Flack 0(2)
_refine_ls_extinction_method none
_refine_ls_goodness_of_fit_ref 1.023
_refine_ls_hydrogen_treatment constr
_refine_ls_matrix_type full
_refine_ls_number_parameters 523
_refine_ls_number_reflns 5864
_refine_ls_number_restraints 1
_refine_ls_restrained_S_all 1.023
_refine_ls_R_factor_all 0.0702
_refine_ls_R_factor_gt 0.0430
_refine_ls_shift/su_max 0.000
_refine_ls_shift/su_mean 0.000
_refine_ls_structure_factor_coef Fsqd
_refine_ls_weighting_details 'calc w=1/[\s^2^(Fo^2^)+(0.0578P)^2^+0.0000P] where P=(Fo^2^+2Fc^2^)/3'
_refine_ls_weighting_scheme calc
_refine_ls_wR_factor_gt 0.0938
_refine_ls_wR_factor_ref 0.1164
_reflns_number_gt 4256
_reflns_number_total 5864
_reflns_threshold_expression >2sigma(I)
_cod_data_source_file c2ce26145f.txt
_cod_data_source_block wpp1
_cod_depositor_comments
;
The following automatic conversions were performed:

'_symmetry_cell_setting' value 'Monoclinic' changed to 'monoclinic'
according to
/usr/data/users/saulius/automatic-downloads/retrospective/RSC/lib/dictionaries/cif_core.dic
dictionary named 'cif_core.dic' version 2.4.2 from 2011-04-26.

Automatic conversion script
Id: cif_fix_values 2281 2013-09-26 08:29:07Z andrius 
;
_cod_original_sg_symbol_H-M P2(1)
_cod_database_code 7214707

loop_
_symmetry_equiv_pos_as_xyz
'x, y, z'
'-x, y+1/2, -z'

loop_
_atom_site_label
_atom_site_type_symbol
_atom_site_fract_x
_atom_site_fract_y
_atom_site_fract_z
_atom_site_U_iso_or_equiv
_atom_site_adp_type
_atom_site_occupancy
_atom_site_symmetry_multiplicity
_atom_site_calc_flag
_atom_site_refinement_flags
C1 C 0.7572(3) 0.2226(5) 0.91636(12) 0.0591(8) Uani 1 1 d .
H1 H 0.6809 0.1704 0.9139 0.071 Uiso 1 1 calc R
C2 C 0.8241(3) 0.2223(5) 0.96869(12) 0.0674(9) Uani 1 1 d .
H2 H 0.7929 0.1695 1.0014 0.081 Uiso 1 1 calc R
C3 C 0.9365(3) 0.2999(5) 0.97249(13) 0.0687(10) Uani 1 1 d .
H3 H 0.9821 0.2974 1.0076 0.082 Uiso 1 1 calc R
C4 C 0.9824(3) 0.3813(5) 0.92458(13) 0.0657(9) Uani 1 1 d .
H4 H 1.0578 0.4362 0.9275 0.079 Uiso 1 1 calc R
C5 C 0.9156(2) 0.3809(4) 0.87208(12) 0.0532(8) Uani 1 1 d .
H5 H 0.9467 0.4355 0.8397 0.064 Uiso 1 1 calc R
C6 C 0.8033(2) 0.3006(4) 0.86723(11) 0.0468(7) Uani 1 1 d .
C7 C 0.7309(2) 0.3006(4) 0.81052(11) 0.0439(7) Uani 1 1 d .
C8 C 0.7836(2) 0.3190(4) 0.75744(11) 0.0471(7) Uani 1 1 d .
H8 H 0.8667 0.3341 0.7565 0.056 Uiso 1 1 calc R
C9 C 0.7130(2) 0.3151(4) 0.70558(11) 0.0425(7) Uani 1 1 d .
C10 C 0.5893(2) 0.2931(4) 0.71079(11) 0.0436(7) Uani 1 1 d .
H10 H 0.5380 0.2911 0.6775 0.052 Uiso 1 1 calc R
C11 C 0.5419(2) 0.2742(4) 0.76464(11) 0.0442(7) Uani 1 1 d .
C12 C 0.4093(2) 0.2546(4) 0.77075(11) 0.0447(7) Uani 1 1 d .
C13 C 0.3590(2) 0.2591(5) 0.82341(12) 0.0637(9) Uani 1 1 d .
H13 H 0.4076 0.2731 0.8573 0.076 Uiso 1 1 calc R
C14 C 0.2365(3) 0.2430(6) 0.82626(14) 0.0781(11) Uani 1 1 d .
H14 H 0.2013 0.2450 0.8621 0.094 Uiso 1 1 calc R
C15 C 0.1667(3) 0.2241(5) 0.77622(15) 0.0661(9) Uani 1 1 d .
H15 H 0.0832 0.2141 0.7770 0.079 Uiso 1 1 calc R
C16 C 0.2224(3) 0.2201(5) 0.72524(14) 0.0677(10) Uani 1 1 d .
H16 H 0.1747 0.2065 0.6910 0.081 Uiso 1 1 calc R
C17 C 0.7643(2) 0.3346(4) 0.64757(11) 0.0434(7) Uani 1 1 d .
C18 C 0.7010(2) 0.2719(4) 0.59805(11) 0.0468(7) Uani 1 1 d .
H18 H 0.6262 0.2176 0.6018 0.056 Uiso 1 1 calc R
C19 C 0.8738(2) 0.4191(4) 0.63940(12) 0.0520(8) Uani 1 1 d .
H19 H 0.9181 0.4653 0.6715 0.062 Uiso 1 1 calc R
C20 C 0.7454(2) 0.2875(4) 0.54344(11) 0.0472(7) Uani 1 1 d .
H20 H 0.7011 0.2426 0.5112 0.057 Uiso 1 1 calc R
C21 C 0.9184(3) 0.4360(4) 0.58465(12) 0.0526(8) Uani 1 1 d .
H21 H 0.9921 0.4931 0.5804 0.063 Uiso 1 1 calc R
C22 C 0.8549(2) 0.3692(4) 0.53657(11) 0.0440(7) Uani 1 1 d .
C23 C 0.8575(3) 0.3050(5) 0.43118(12) 0.0578(8) Uani 1 1 d .
H23 H 0.7917 0.2274 0.4275 0.069 Uiso 1 1 calc R
C24 C 0.9264(3) 0.3593(5) 0.38817(13) 0.0635(9) Uani 1 1 d .
H24 H 0.9177 0.3270 0.3491 0.076 Uiso 1 1 calc R
C25 C 1.0121(3) 0.4718(5) 0.41339(13) 0.0596(8) Uani 1 1 d .
H25 H 1.0715 0.5302 0.3934 0.072 Uiso 1 1 calc R
C26 C 0.6321(2) 0.6970(4) 0.90639(11) 0.0507(8) Uani 1 1 d .
H26 H 0.6625 0.6367 0.8749 0.061 Uiso 1 1 calc R
C27 C 0.7008(3) 0.7102(5) 0.95812(13) 0.0630(9) Uani 1 1 d .
H27 H 0.7768 0.6572 0.9614 0.076 Uiso 1 1 calc R
C28 C 0.6579(3) 0.8009(5) 1.00467(13) 0.0655(9) Uani 1 1 d .
H28 H 0.7049 0.8111 1.0392 0.079 Uiso 1 1 calc R
C29 C 0.5443(3) 0.8766(6) 0.99974(13) 0.0709(10) Uani 1 1 d .
H29 H 0.5141 0.9375 1.0312 0.085 Uiso 1 1 calc R
C30 C 0.4756(3) 0.8625(5) 0.94839(12) 0.0580(8) Uani 1 1 d .
H30 H 0.3991 0.9141 0.9455 0.070 Uiso 1 1 calc R
C31 C 0.5184(2) 0.7731(4) 0.90128(11) 0.0452(7) Uani 1 1 d .
C32 C 0.4437(2) 0.7585(4) 0.84552(10) 0.0437(7) Uani 1 1 d .
C33 C 0.4958(2) 0.7426(4) 0.79255(11) 0.0447(7) Uani 1 1 d .
H33 H 0.5795 0.7396 0.7911 0.054 Uiso 1 1 calc R
C34 C 0.4241(2) 0.7312(4) 0.74137(11) 0.0431(7) Uani 1 1 d .
C35 C 0.3002(2) 0.7355(4) 0.74644(11) 0.0502(7) Uani 1 1 d .
H35 H 0.2485 0.7249 0.7134 0.060 Uiso 1 1 calc R
C36 C 0.2534(2) 0.7556(4) 0.80057(11) 0.0470(7) Uani 1 1 d .
C37 C 0.1211(2) 0.7800(4) 0.80668(11) 0.0492(7) Uani 1 1 d .
C38 C 0.0768(3) 0.8380(5) 0.85833(12) 0.0573(9) Uani 1 1 d .
H38 H 0.1283 0.8514 0.8913 0.069 Uiso 1 1 calc R
C39 C -0.0444(3) 0.8760(5) 0.86073(13) 0.0625(9) Uani 1 1 d .
H39 H -0.0755 0.9165 0.8952 0.075 Uiso 1 1 calc R
C40 C -0.1182(3) 0.8533(5) 0.81199(14) 0.0614(9) Uani 1 1 d .
H40 H -0.2002 0.8794 0.8122 0.074 Uiso 1 1 calc R
C41 C -0.0682(3) 0.7916(5) 0.76307(14) 0.0674(9) Uani 1 1 d .
H41 H -0.1192 0.7748 0.7301 0.081 Uiso 1 1 calc R
C42 C 0.4775(2) 0.7214(4) 0.68373(11) 0.0419(7) Uani 1 1 d .
C43 C 0.4234(2) 0.6214(4) 0.63848(11) 0.0483(7) Uani 1 1 d .
H43 H 0.3530 0.5579 0.6449 0.058 Uiso 1 1 calc R
C44 C 0.5840(2) 0.8129(4) 0.67275(11) 0.0488(7) Uani 1 1 d .
H44 H 0.6227 0.8802 0.7023 0.059 Uiso 1 1 calc R
C45 C 0.4709(2) 0.6133(4) 0.58442(11) 0.0462(7) Uani 1 1 d .
H45 H 0.4328 0.5448 0.5550 0.055 Uiso 1 1 calc R
C46 C 0.6327(2) 0.8051(4) 0.61853(11) 0.0502(7) Uani 1 1 d .
H46 H 0.7042 0.8656 0.6121 0.060 Uiso 1 1 calc R
C47 C 0.5752(2) 0.7072(4) 0.57391(11) 0.0417(7) Uani 1 1 d .
C48 C 0.7248(2) 0.7767(5) 0.50005(13) 0.0555(8) Uani 1 1 d .
H48 H 0.7796 0.8453 0.5226 0.067 Uiso 1 1 calc R
C49 C 0.7335(3) 0.7336(5) 0.44372(13) 0.0621(9) Uani 1 1 d .
H49 H 0.7952 0.7651 0.4198 0.075 Uiso 1 1 calc R
C50 C 0.6325(3) 0.6333(5) 0.42875(13) 0.0616(9) Uani 1 1 d .
H50 H 0.6148 0.5865 0.3918 0.074 Uiso 1 1 calc R
N1 N 0.61101(19) 0.2774(3) 0.81462(9) 0.0471(6) Uani 1 1 d .
N2 N 0.3423(2) 0.2348(4) 0.72110(10) 0.0634(7) Uani 1 1 d .
N3 N 0.32335(19) 0.7675(3) 0.85002(9) 0.0474(6) Uani 1 1 d .
N4 N 0.0490(2) 0.7533(4) 0.75886(10) 0.0628(7) Uani 1 1 d .
N5 N 0.90120(18) 0.3836(3) 0.48032(9) 0.0473(6) Uani 1 1 d .
N6 N 0.9987(2) 0.4862(4) 0.47075(11) 0.0622(7) Uani 1 1 d .
N7 N 0.62272(19) 0.7027(3) 0.51794(9) 0.0436(6) Uani 1 1 d .
N8 N 0.5632(2) 0.6115(4) 0.47373(10) 0.0589(7) Uani 1 1 d .

loop_
_atom_site_aniso_label
_atom_site_aniso_U_11
_atom_site_aniso_U_22
_atom_site_aniso_U_33
_atom_site_aniso_U_23
_atom_site_aniso_U_13
_atom_site_aniso_U_12
C1 0.0560(18) 0.071(2) 0.0498(18) 0.0052(17) -0.0041(14) 0.0036(17)
C2 0.075(2) 0.085(3) 0.0412(17) 0.0089(18) -0.0038(16) 0.007(2)
C3 0.069(2) 0.089(3) 0.0462(18) -0.0058(18) -0.0125(16) 0.013(2)
C4 0.0518(18) 0.088(3) 0.057(2) -0.0070(19) -0.0052(16) 0.0033(18)
C5 0.0507(18) 0.067(2) 0.0419(16) -0.0004(15) 0.0017(14) 0.0035(16)
C6 0.0454(16) 0.0549(19) 0.0400(15) 0.0020(15) 0.0012(12) 0.0070(15)
C7 0.0401(15) 0.0465(17) 0.0448(16) 0.0006(14) -0.0006(12) 0.0058(14)
C8 0.0392(15) 0.0546(19) 0.0473(16) 0.0004(14) 0.0013(13) 0.0015(14)
C9 0.0412(15) 0.0449(18) 0.0413(15) -0.0005(13) 0.0017(12) 0.0053(13)
C10 0.0419(15) 0.0493(18) 0.0395(15) -0.0010(14) 0.0002(12) 0.0039(14)
C11 0.0413(14) 0.0475(19) 0.0437(16) -0.0007(14) 0.0018(12) 0.0022(14)
C12 0.0443(15) 0.0471(19) 0.0426(16) 0.0000(14) 0.0018(12) -0.0005(14)
C13 0.0498(17) 0.096(3) 0.0462(17) -0.0085(18) 0.0059(14) -0.0014(19)
C14 0.0568(19) 0.123(4) 0.056(2) -0.010(2) 0.0182(16) -0.008(2)
C15 0.0429(17) 0.084(3) 0.072(2) 0.000(2) 0.0057(16) -0.0021(18)
C16 0.0519(19) 0.094(3) 0.0561(19) 0.002(2) -0.0054(15) -0.0094(19)
C17 0.0399(15) 0.0465(18) 0.0438(16) -0.0036(13) 0.0027(12) 0.0036(13)
C18 0.0346(13) 0.059(2) 0.0470(16) 0.0010(15) 0.0014(12) -0.0027(14)
C19 0.0501(17) 0.063(2) 0.0425(17) -0.0076(15) -0.0017(13) -0.0089(15)
C20 0.0408(15) 0.061(2) 0.0391(15) -0.0043(14) -0.0033(12) 0.0011(15)
C21 0.0509(17) 0.058(2) 0.0495(17) -0.0039(15) 0.0060(14) -0.0148(15)
C22 0.0416(16) 0.0505(18) 0.0398(15) 0.0026(13) 0.0021(12) 0.0005(14)
C23 0.0509(17) 0.077(2) 0.0453(17) -0.0128(17) 0.0039(14) -0.0123(17)
C24 0.061(2) 0.083(3) 0.0471(18) -0.0074(17) 0.0027(16) 0.0044(19)
C25 0.059(2) 0.074(2) 0.0475(19) 0.0068(16) 0.0113(15) -0.0057(17)
C26 0.0482(17) 0.060(2) 0.0434(16) -0.0001(14) 0.0012(13) 0.0055(14)
C27 0.0484(18) 0.079(3) 0.060(2) 0.0102(19) -0.0056(15) -0.0007(17)
C28 0.065(2) 0.084(3) 0.0465(18) -0.0027(18) -0.0080(15) -0.008(2)
C29 0.078(2) 0.088(3) 0.0468(19) -0.0222(18) 0.0011(17) 0.007(2)
C30 0.0552(18) 0.067(2) 0.0520(19) -0.0111(16) 0.0023(15) 0.0123(16)
C31 0.0463(16) 0.0471(19) 0.0425(15) 0.0010(14) 0.0047(12) 0.0016(14)
C32 0.0479(16) 0.0439(18) 0.0395(15) 0.0005(13) 0.0039(12) 0.0039(14)
C33 0.0397(14) 0.0493(18) 0.0453(16) 0.0019(14) 0.0040(12) 0.0055(14)
C34 0.0468(16) 0.0429(17) 0.0398(15) 0.0033(14) 0.0028(12) 0.0028(14)
C35 0.0449(16) 0.063(2) 0.0425(16) 0.0024(15) -0.0004(12) 0.0073(15)
C36 0.0470(15) 0.054(2) 0.0403(16) 0.0015(14) 0.0023(13) 0.0070(15)
C37 0.0472(16) 0.056(2) 0.0441(16) 0.0006(15) 0.0033(13) 0.0041(15)
C38 0.0524(18) 0.077(2) 0.0430(17) 0.0003(16) 0.0052(14) 0.0080(16)
C39 0.0538(19) 0.081(3) 0.0543(19) 0.0015(17) 0.0165(16) 0.0072(18)
C40 0.0433(17) 0.073(2) 0.069(2) 0.0028(18) 0.0124(16) 0.0078(16)
C41 0.0451(17) 0.092(3) 0.064(2) -0.003(2) -0.0066(15) 0.0042(18)
C42 0.0436(15) 0.0443(17) 0.0379(15) 0.0022(14) 0.0026(12) 0.0046(14)
C43 0.0435(16) 0.0548(19) 0.0465(17) 0.0025(14) 0.0016(13) -0.0036(14)
C44 0.0536(17) 0.0520(19) 0.0409(15) -0.0040(14) 0.0034(13) -0.0035(15)
C45 0.0438(16) 0.0555(19) 0.0390(16) -0.0015(14) -0.0014(12) -0.0035(14)
C46 0.0488(16) 0.0536(19) 0.0486(17) -0.0028(14) 0.0078(13) -0.0069(15)
C47 0.0410(15) 0.0463(17) 0.0381(15) 0.0020(13) 0.0025(12) 0.0097(13)
C48 0.0455(16) 0.066(2) 0.0559(18) -0.0008(16) 0.0058(13) 0.0006(16)
C49 0.0540(19) 0.081(3) 0.0527(19) 0.0103(18) 0.0159(15) 0.0166(18)
C50 0.063(2) 0.079(2) 0.0430(18) -0.0058(17) 0.0054(16) 0.0142(18)
N1 0.0454(13) 0.0539(16) 0.0419(13) 0.0004(12) 0.0003(10) 0.0025(12)
N2 0.0473(14) 0.090(2) 0.0524(15) -0.0033(15) 0.0000(11) -0.0092(15)
N3 0.0467(13) 0.0532(17) 0.0421(13) 0.0006(12) 0.0013(10) 0.0088(12)
N4 0.0500(14) 0.088(2) 0.0499(15) -0.0065(15) 0.0000(12) 0.0077(15)
N5 0.0429(13) 0.0543(16) 0.0447(14) 0.0029(12) 0.0031(11) -0.0040(12)
N6 0.0544(15) 0.076(2) 0.0564(16) 0.0001(14) 0.0080(12) -0.0121(14)
N7 0.0428(13) 0.0508(15) 0.0375(13) -0.0016(11) 0.0033(10) 0.0038(11)
N8 0.0573(16) 0.074(2) 0.0450(15) -0.0101(13) -0.0016(12) 0.0058(14)

loop_
_atom_type_symbol
_atom_type_description
_atom_type_scat_dispersion_real
_atom_type_scat_dispersion_imag
_atom_type_scat_source
C C 0.0033 0.0016 'International Tables Vol C Tables 4.2.6.8 and 6.1.1.4'
H H 0.0000 0.0000 'International Tables Vol C Tables 4.2.6.8 and 6.1.1.4'
N N 0.0061 0.0033 'International Tables Vol C Tables 4.2.6.8 and 6.1.1.4'

loop_
_geom_angle_atom_site_label_1
_geom_angle_atom_site_label_2
_geom_angle_atom_site_label_3
_geom_angle
C2 C1 C6 120.4(3)
C2 C1 H1 119.8
C6 C1 H1 119.8
C3 C2 C1 120.0(3)
C3 C2 H2 120.0
C1 C2 H2 120.0
C2 C3 C4 120.3(3)
C2 C3 H3 119.8
C4 C3 H3 119.8
C3 C4 C5 119.6(3)
C3 C4 H4 120.2
C5 C4 H4 120.2
C6 C5 C4 120.7(3)
C6 C5 H5 119.6
C4 C5 H5 119.6
C5 C6 C1 118.9(2)
C5 C6 C7 120.8(3)
C1 C6 C7 120.4(3)
N1 C7 C8 122.4(2)
N1 C7 C6 115.2(2)
C8 C7 C6 122.4(2)
C7 C8 C9 120.5(2)
C7 C8 H8 119.7
C9 C8 H8 119.7
C8 C9 C10 116.1(2)
C8 C9 C17 122.9(2)
C10 C9 C17 120.9(2)
C11 C10 C9 120.9(2)
C11 C10 H10 119.6
C9 C10 H10 119.6
N1 C11 C10 122.5(2)
N1 C11 C12 116.2(2)
C10 C11 C12 121.3(2)
N2 C12 C13 121.8(2)
N2 C12 C11 115.9(2)
C13 C12 C11 122.3(2)
C12 C13 C14 119.6(3)
C12 C13 H13 120.2
C14 C13 H13 120.2
C15 C14 C13 119.4(3)
C15 C14 H14 120.3
C13 C14 H14 120.3
C16 C15 C14 118.0(3)
C16 C15 H15 121.0
C14 C15 H15 121.0
N2 C16 C15 123.9(3)
N2 C16 H16 118.0
C15 C16 H16 118.0
C18 C17 C19 116.7(2)
C18 C17 C9 120.2(2)
C19 C17 C9 123.0(2)
C20 C18 C17 122.0(2)
C20 C18 H18 119.0
C17 C18 H18 119.0
C21 C19 C17 121.5(3)
C21 C19 H19 119.3
C17 C19 H19 119.3
C22 C20 C18 120.1(2)
C22 C20 H20 119.9
C18 C20 H20 119.9
C22 C21 C19 120.5(3)
C22 C21 H21 119.7
C19 C21 H21 119.7
C21 C22 C20 119.1(2)
C21 C22 N5 120.8(2)
C20 C22 N5 120.1(2)
N5 C23 C24 107.2(3)
N5 C23 H23 126.4
C24 C23 H23 126.4
C23 C24 C25 106.2(3)
C23 C24 H24 126.9
C25 C24 H24 126.9
N6 C25 C24 110.8(3)
N6 C25 H25 124.6
C24 C25 H25 124.6
C31 C26 C27 120.3(3)
C31 C26 H26 119.9
C27 C26 H26 119.9
C28 C27 C26 120.6(3)
C28 C27 H27 119.7
C26 C27 H27 119.7
C27 C28 C29 119.3(3)
C27 C28 H28 120.4
C29 C28 H28 120.4
C30 C29 C28 120.2(3)
C30 C29 H29 119.9
C28 C29 H29 119.9
C29 C30 C31 120.9(3)
C29 C30 H30 119.5
C31 C30 H30 119.5
C30 C31 C26 118.8(2)
C30 C31 C32 120.8(2)
C26 C31 C32 120.4(2)
N3 C32 C33 122.3(2)
N3 C32 C31 116.0(2)
C33 C32 C31 121.7(2)
C32 C33 C34 120.4(2)
C32 C33 H33 119.8
C34 C33 H33 119.8
C35 C34 C33 117.0(2)
C35 C34 C42 121.4(2)
C33 C34 C42 121.6(2)
C36 C35 C34 119.9(2)
C36 C35 H35 120.0
C34 C35 H35 120.0
N3 C36 C35 122.8(2)
N3 C36 C37 116.0(2)
C35 C36 C37 121.0(2)
N4 C37 C38 121.9(3)
N4 C37 C36 116.9(2)
C38 C37 C36 121.1(2)
C39 C38 C37 119.4(3)
C39 C38 H38 120.3
C37 C38 H38 120.3
C40 C39 C38 119.1(3)
C40 C39 H39 120.4
C38 C39 H39 120.4
C41 C40 C39 118.0(3)
C41 C40 H40 121.0
C39 C40 H40 121.0
N4 C41 C40 124.8(3)
N4 C41 H41 117.6
C40 C41 H41 117.6
C43 C42 C44 117.4(2)
C43 C42 C34 121.3(2)
C44 C42 C34 121.2(2)
C45 C43 C42 122.0(3)
C45 C43 H43 119.0
C42 C43 H43 119.0
C46 C44 C42 121.0(3)
C46 C44 H44 119.5
C42 C44 H44 119.5
C43 C45 C47 120.0(3)
C43 C45 H45 120.0
C47 C45 H45 120.0
C47 C46 C44 120.1(3)
C47 C46 H46 119.9
C44 C46 H46 119.9
C45 C47 C46 119.5(2)
C45 C47 N7 120.1(2)
C46 C47 N7 120.4(2)
N7 C48 C49 107.6(3)
N7 C48 H48 126.2
C49 C48 H48 126.2
C48 C49 C50 105.8(3)
C48 C49 H49 127.1
C50 C49 H49 127.1
N8 C50 C49 111.6(3)
N8 C50 H50 124.2
C49 C50 H50 124.2
C11 N1 C7 117.5(2)
C12 N2 C16 117.2(2)
C36 N3 C32 117.5(2)
C41 N4 C37 116.7(3)
C23 N5 N6 111.5(2)
C23 N5 C22 127.1(2)
N6 N5 C22 121.4(2)
C25 N6 N5 104.3(2)
C48 N7 N8 111.0(2)
C48 N7 C47 129.0(2)
N8 N7 C47 120.1(2)
C50 N8 N7 104.0(2)

loop_
_geom_bond_atom_site_label_1
_geom_bond_atom_site_label_2
_geom_bond_distance
C1 C2 1.380(4)
C1 C6 1.390(4)
C1 H1 0.9300
C2 C3 1.372(4)
C2 H2 0.9300
C3 C4 1.377(4)
C3 H3 0.9300
C4 C5 1.383(4)
C4 H4 0.9300
C5 C6 1.380(4)
C5 H5 0.9300
C6 C7 1.495(3)
C7 N1 1.348(3)
C7 C8 1.388(3)
C8 C9 1.392(3)
C8 H8 0.9300
C9 C10 1.393(3)
C9 C17 1.485(3)
C10 C11 1.378(3)
C10 H10 0.9300
C11 N1 1.348(3)
C11 C12 1.491(3)
C12 N2 1.338(3)
C12 C13 1.360(3)
C13 C14 1.369(4)
C13 H13 0.9300
C14 C15 1.360(4)
C14 H14 0.9300
C15 C16 1.353(4)
C15 H15 0.9300
C16 N2 1.343(3)
C16 H16 0.9300
C17 C18 1.387(3)
C17 C19 1.387(4)
C18 C20 1.378(3)
C18 H18 0.9300
C19 C21 1.383(4)
C19 H19 0.9300
C20 C22 1.374(3)
C20 H20 0.9300
C21 C22 1.372(3)
C21 H21 0.9300
C22 N5 1.421(3)
C23 N5 1.340(3)
C23 C24 1.343(4)
C23 H23 0.9300
C24 C25 1.371(4)
C24 H24 0.9300
C25 N6 1.340(3)
C25 H25 0.9300
C26 C31 1.381(4)
C26 C27 1.382(4)
C26 H26 0.9300
C27 C28 1.370(4)
C27 H27 0.9300
C28 C29 1.379(4)
C28 H28 0.9300
C29 C30 1.376(4)
C29 H29 0.9300
C30 C31 1.376(4)
C30 H30 0.9300
C31 C32 1.493(3)
C32 N3 1.346(3)
C32 C33 1.380(3)
C33 C34 1.388(3)
C33 H33 0.9300
C34 C35 1.386(3)
C34 C42 1.482(3)
C35 C36 1.381(3)
C35 H35 0.9300
C36 N3 1.346(3)
C36 C37 1.492(3)
C37 N4 1.340(3)
C37 C38 1.378(4)
C38 C39 1.377(4)
C38 H38 0.9300
C39 C40 1.363(4)
C39 H39 0.9300
C40 C41 1.359(4)
C40 H40 0.9300
C41 N4 1.339(3)
C41 H41 0.9300
C42 C43 1.389(3)
C42 C44 1.397(4)
C43 C45 1.377(3)
C43 H43 0.9300
C44 C46 1.386(3)
C44 H44 0.9300
C45 C47 1.382(4)
C45 H45 0.9300
C46 C47 1.386(4)
C46 H46 0.9300
C47 N7 1.417(3)
C48 N7 1.342(3)
C48 C49 1.343(4)
C48 H48 0.9300
C49 C50 1.373(4)
C49 H49 0.9300
C50 N8 1.331(3)
C50 H50 0.9300
N5 N6 1.350(3)
N7 N8 1.363(3)

loop_
_geom_torsion_atom_site_label_1
_geom_torsion_atom_site_label_2
_geom_torsion_atom_site_label_3
_geom_torsion_atom_site_label_4
_geom_torsion
C6 C1 C2 C3 0.3(5)
C1 C2 C3 C4 1.2(6)
C2 C3 C4 C5 -1.5(5)
C3 C4 C5 C6 0.3(5)
C4 C5 C6 C1 1.2(5)
C4 C5 C6 C7 179.8(3)
C2 C1 C6 C5 -1.4(5)
C2 C1 C6 C7 179.9(3)
C5 C6 C7 N1 -157.9(3)
C1 C6 C7 N1 20.7(4)
C5 C6 C7 C8 23.5(4)
C1 C6 C7 C8 -157.9(3)
N1 C7 C8 C9 0.4(4)
C6 C7 C8 C9 178.9(3)
C7 C8 C9 C10 0.3(4)
C7 C8 C9 C17 179.8(3)
C8 C9 C10 C11 -0.8(4)
C17 C9 C10 C11 179.7(3)
C9 C10 C11 N1 0.6(4)
C9 C10 C11 C12 178.6(3)
N1 C11 C12 N2 -174.1(3)
C10 C11 C12 N2 7.8(4)
N1 C11 C12 C13 6.9(5)
C10 C11 C12 C13 -171.3(3)
N2 C12 C13 C14 0.0(5)
C11 C12 C13 C14 179.1(3)
C12 C13 C14 C15 -0.5(6)
C13 C14 C15 C16 0.7(6)
C14 C15 C16 N2 -0.4(6)
C8 C9 C17 C18 158.5(3)
C10 C9 C17 C18 -22.1(4)
C8 C9 C17 C19 -23.5(4)
C10 C9 C17 C19 156.0(3)
C19 C17 C18 C20 1.8(4)
C9 C17 C18 C20 180.0(3)
C18 C17 C19 C21 -1.4(4)
C9 C17 C19 C21 -179.5(3)
C17 C18 C20 C22 -0.8(4)
C17 C19 C21 C22 0.1(5)
C19 C21 C22 C20 0.9(5)
C19 C21 C22 N5 -179.0(3)
C18 C20 C22 C21 -0.6(4)
C18 C20 C22 N5 179.4(3)
N5 C23 C24 C25 0.1(4)
C23 C24 C25 N6 0.8(4)
C31 C26 C27 C28 -0.9(5)
C26 C27 C28 C29 1.0(5)
C27 C28 C29 C30 -0.6(6)
C28 C29 C30 C31 0.0(5)
C29 C30 C31 C26 0.1(5)
C29 C30 C31 C32 -179.8(3)
C27 C26 C31 C30 0.3(5)
C27 C26 C31 C32 -179.8(3)
C30 C31 C32 N3 -26.1(4)
C26 C31 C32 N3 154.0(3)
C30 C31 C32 C33 151.9(3)
C26 C31 C32 C33 -28.0(4)
N3 C32 C33 C34 -1.5(5)
C31 C32 C33 C34 -179.3(3)
C32 C33 C34 C35 -0.4(5)
C32 C33 C34 C42 177.6(3)
C33 C34 C35 C36 1.8(5)
C42 C34 C35 C36 -176.1(3)
C34 C35 C36 N3 -1.5(5)
C34 C35 C36 C37 173.5(3)
N3 C36 C37 N4 -174.5(3)
C35 C36 C37 N4 10.2(5)
N3 C36 C37 C38 9.4(5)
C35 C36 C37 C38 -166.0(3)
N4 C37 C38 C39 -2.3(5)
C36 C37 C38 C39 173.7(3)
C37 C38 C39 C40 0.7(5)
C38 C39 C40 C41 0.8(5)
C39 C40 C41 N4 -0.9(6)
C35 C34 C42 C43 -36.4(4)
C33 C34 C42 C43 145.7(3)
C35 C34 C42 C44 143.3(3)
C33 C34 C42 C44 -34.5(4)
C44 C42 C43 C45 -0.9(4)
C34 C42 C43 C45 178.9(3)
C43 C42 C44 C46 0.6(4)
C34 C42 C44 C46 -179.2(3)
C42 C43 C45 C47 -0.2(4)
C42 C44 C46 C47 0.8(4)
C43 C45 C47 C46 1.6(4)
C43 C45 C47 N7 -178.5(2)
C44 C46 C47 C45 -1.9(4)
C44 C46 C47 N7 178.2(3)
N7 C48 C49 C50 0.6(4)
C48 C49 C50 N8 -0.7(4)
C10 C11 N1 C7 0.2(4)
C12 C11 N1 C7 -178.0(2)
C8 C7 N1 C11 -0.6(4)
C6 C7 N1 C11 -179.2(3)
C13 C12 N2 C16 0.3(5)
C11 C12 N2 C16 -178.8(3)
C15 C16 N2 C12 -0.1(5)
C35 C36 N3 C32 -0.3(5)
C37 C36 N3 C32 -175.6(2)
C33 C32 N3 C36 1.8(4)
C31 C32 N3 C36 179.7(2)
C40 C41 N4 C37 -0.6(6)
C38 C37 N4 C41 2.2(5)
C36 C37 N4 C41 -173.9(3)
C24 C23 N5 N6 -1.0(4)
C24 C23 N5 C22 178.2(3)
C21 C22 N5 C23 170.6(3)
C20 C22 N5 C23 -9.3(4)
C21 C22 N5 N6 -10.3(4)
C20 C22 N5 N6 169.8(3)
C24 C25 N6 N5 -1.4(4)
C23 N5 N6 C25 1.5(3)
C22 N5 N6 C25 -177.8(3)
C49 C48 N7 N8 -0.3(3)
C49 C48 N7 C47 178.7(3)
C45 C47 N7 C48 -176.4(3)
C46 C47 N7 C48 3.4(4)
C45 C47 N7 N8 2.5(4)
C46 C47 N7 N8 -177.6(3)
C49 C50 N8 N7 0.5(4)
C48 N7 N8 C50 -0.1(3)
C47 N7 N8 C50 -179.3(2)
